data_2010708
loop_
_publ_author_name
'Wong, Jesse K.'
'Macalintal, Rose Ann R.'
'Brunskill, Andrew P. J.'
'Lalancette, Roger A.'
'Thompson, Hugh W.'

_publ_section_title
;
 7-Oxobicyclo[2.2.1]heptane-1-carboxylic acid and
 (+-)-7-oxobicyclo[2.2.1]hept-5-ene-2-<i>endo</i>-carboxylic acid:
 hydrogen bonding in two norbornyl keto acids
;
_journal_issue 3
_journal_name_full 'Acta Crystallographica Section C'
_journal_page_first 371
_journal_page_last 373
_journal_paper_doi 10.1107/S0108270199015747
_journal_volume 56
_journal_year 2000
_chemical_formula_moiety 'C8 H10 O3'
_chemical_formula_sum 'C8 H10 O3'
_chemical_formula_weight 154.16
_chemical_melting_point 433
_chemical_name_systematic
;
7-Oxobicyclo[2.2.1]heptane-1-carboxylic acid
;
_space_group_IT_number 14
_symmetry_cell_setting monoclinic
_symmetry_space_group_name_Hall '-P 2ybc'
_symmetry_space_group_name_H-M 'P 1 21/c 1'
_audit_creation_method SHELXL97
_cell_angle_alpha 90.00
_cell_angle_beta 98.616(14)
_cell_angle_gamma 90.00
_cell_formula_units_Z 4
_cell_length_a 6.3714(9)
_cell_length_b 10.560(2)
_cell_length_c 11.610(3)
_cell_measurement_reflns_used 22
_cell_measurement_temperature 293(2)
_cell_measurement_theta_max 17.46
_cell_measurement_theta_min 2.60
_cell_volume 772.3(3)
_computing_cell_refinement XSCANS
_computing_data_collection 'XSCANS (Siemens, 1996)'
_computing_data_reduction XSCANS
_computing_molecular_graphics SHELXTL
_computing_publication_material SHELXTL
_computing_structure_refinement SHELXTL
_computing_structure_solution 'SHELXTL (Sheldrick, 1997)'
_diffrn_ambient_temperature 293(2)
_diffrn_measured_fraction_theta_full 1.000
_diffrn_measured_fraction_theta_max 1.000
_diffrn_measurement_device 'Siemens P4'
_diffrn_measurement_method '2\q/\q scans'
_diffrn_radiation_monochromator graphite
_diffrn_radiation_source 'normal-focus sealed tube'
_diffrn_radiation_type MoK\a
_diffrn_radiation_wavelength .71073
_diffrn_reflns_av_R_equivalents .020
_diffrn_reflns_av_sigmaI/netI .033
_diffrn_reflns_limit_h_max 1
_diffrn_reflns_limit_h_min -7
_diffrn_reflns_limit_k_max 12
_diffrn_reflns_limit_k_min -1
_diffrn_reflns_limit_l_max 13
_diffrn_reflns_limit_l_min -13
_diffrn_reflns_number 1957
_diffrn_reflns_theta_full 24.99
_diffrn_reflns_theta_max 25
_diffrn_reflns_theta_min 2.62
_diffrn_standards_decay_% 'variation < 1.2'
_diffrn_standards_interval_count 97
_diffrn_standards_number 3
_exptl_absorpt_coefficient_mu .101
_exptl_absorpt_correction_T_max .97
_exptl_absorpt_correction_T_min .96
_exptl_absorpt_correction_type numerical
_exptl_absorpt_process_details '(SHELXTL; Sheldrick, 1997)'
_exptl_crystal_colour colorless
_exptl_crystal_density_diffrn 1.326
_exptl_crystal_density_method 'not measured'
_exptl_crystal_description block
_exptl_crystal_F_000 328
_exptl_crystal_size_max .64
_exptl_crystal_size_mid .48
_exptl_crystal_size_min .28
_refine_diff_density_max .23
_refine_diff_density_min -.14
_refine_ls_extinction_method none
_refine_ls_goodness_of_fit_ref 1.05
_refine_ls_hydrogen_treatment constr
_refine_ls_matrix_type full
_refine_ls_number_parameters 103
_refine_ls_number_reflns 1362
_refine_ls_number_restraints 0
_refine_ls_restrained_S_all 1.05
_refine_ls_R_factor_all .074
_refine_ls_R_factor_gt .047
_refine_ls_shift/su_max <0.001
_refine_ls_shift/su_mean .00
_refine_ls_structure_factor_coef Fsqd
_refine_ls_weighting_details 'calc w = 1/[\s^2^(Fo^2^)+(0.0373P)^2^+0.2509P] where P=(Fo^2^+2Fc^2^)/3'
_refine_ls_weighting_scheme calc
_refine_ls_wR_factor_ref .117
_reflns_number_gt 960
_reflns_number_total 1362
_reflns_threshold_expression I>2\s(I)
_cod_data_source_file fg1572.cif
_cod_data_source_block I
_cod_depositor_comments
;
The following automatic conversions were performed:
'_symmetry_cell_setting' value 'Monoclinic' changed to 'monoclinic'
according to '/home/saulius/struct/CIF-dictionaries/cif_core.dic'
dictionary named 'cif_core.dic' version 2.4.1 from 2010-06-29.

Automatic conversion script
Id: cif_fix_enum 1527 2010-12-29 10:47:43Z saulius 

The following automatic conversions were performed:

'_symmetry_cell_setting' value 'Monoclinic' changed to 'monoclinic'
according to /home/saulius/struct/CIF-dictionaries/cif_core.dic
dictionary named 'cif_core.dic' version 2.4.1 from
2010-06-29.

'_geom_hbond_publ_flag' value 'Y' changed to 'y'
according to /home/saulius/struct/CIF-dictionaries/cif_core.dic
dictionary named 'cif_core.dic' version 2.4.1 from 2010-06-29 (3
times).

Automatic conversion script
Id: cif_fix_values 1715 2011-07-08 13:25:40Z adriana 
;
_cod_original_sg_symbol_H-M 'P 21/c'
_cod_database_code 2010708
_cod_database_fobs_code 2010708

loop_
_symmetry_equiv_pos_as_xyz
'x, y, z'
'-x, y+1/2, -z+1/2'
'-x, -y, -z'
'x, -y-1/2, z-1/2'

loop_
_atom_site_label
_atom_site_fract_x
_atom_site_fract_y
_atom_site_fract_z
_atom_site_U_iso_or_equiv
_atom_site_adp_type
_atom_site_calc_flag
_atom_site_refinement_flags
_atom_site_occupancy
_atom_site_disorder_assembly
_atom_site_disorder_group
_atom_site_type_symbol
O1 .2895(3) .69608(19) .19048(14) .0877(6) Uani d . 1 . . O
O2 .2533(2) .55160(16) .45722(16) .0678(5) Uani d . 1 . . O
O3 .5521(2) .65951(17) .46628(18) .0788(6) Uani d . 1 . . O
C1 .2352(3) .76269(19) .38760(16) .0455(5) Uani d . 1 . . C
C2 -.0021(3) .7712(2) .3960(2) .0618(6) Uani d . 1 . . C
C3 -.0955(4) .8551(2) .2912(2) .0737(7) Uani d . 1 . . C
C4 .0973(4) .8898(2) .2339(2) .0671(7) Uani d . 1 . . C
C5 .2403(4) .9781(2) .3142(2) .0759(7) Uani d . 1 . . C
C6 .3359(4) .8921(2) .4172(2) .0626(6) Uani d . 1 . . C
C7 .2210(3) .7683(2) .25455(19) .0560(6) Uani d . 1 . . C
C8 .3496(3) .64972(19) .44093(17) .0471(5) Uani d . 1 . . C
H2 .3369 .4994 .4900 .102 Uiso calc PR .32(4) . . H
H3 .6024 .5908 .4889 .118 Uiso calc PR .68(4) . . H
H2A -.0245 .8098 .4690 .074 Uiso calc R 1 . . H
H2B -.0668 .6879 .3904 .074 Uiso calc R 1 . . H
H3A -.1993 .8086 .2377 .088 Uiso calc R 1 . . H
H3B -.1622 .9303 .3172 .088 Uiso calc R 1 . . H
H4A .0658 .9169 .1524 .081 Uiso calc R 1 . . H
H5A .1591 1.0469 .3411 .091 Uiso calc R 1 . . H
H5B .3510 1.0132 .2749 .091 Uiso calc R 1 . . H
H6A .4892 .8876 .4229 .075 Uiso calc R 1 . . H
H6B .2999 .9235 .4902 .075 Uiso calc R 1 . . H

loop_
_atom_site_aniso_label
_atom_site_aniso_U_11
_atom_site_aniso_U_22
_atom_site_aniso_U_33
_atom_site_aniso_U_12
_atom_site_aniso_U_13
_atom_site_aniso_U_23
O1 .1086(15) .0994(14) .0569(10) .0306(12) .0186(10) -.0119(10)
O2 .0523(9) .0532(10) .0942(13) -.0099(8) -.0014(9) .0134(9)
O3 .0441(9) .0685(12) .1207(16) -.0055(8) .0020(9) .0260(11)
C1 .0455(11) .0464(12) .0450(11) -.0031(9) .0081(9) -.0004(9)
C2 .0530(13) .0631(14) .0723(15) .0020(11) .0188(11) .0025(12)
C3 .0591(15) .0732(17) .0881(18) .0137(13) .0092(13) .0065(14)
C4 .0736(16) .0728(16) .0549(14) .0152(14) .0098(12) .0149(12)
C5 .0839(18) .0555(15) .0908(18) .0003(14) .0211(15) .0158(14)
C6 .0720(15) .0507(13) .0643(14) -.0102(12) .0077(12) -.0031(11)
C7 .0564(13) .0639(14) .0483(13) .0029(12) .0096(10) -.0012(11)
C8 .0446(11) .0495(12) .0465(11) -.0080(10) .0044(9) .0001(10)

loop_
_atom_type_symbol
_atom_type_description
_atom_type_scat_dispersion_real
_atom_type_scat_dispersion_imag
_atom_type_scat_source
C C .0033 .0016 'International Tables Vol C Tables 4.2.6.8 and 6.1.1.4'
H H .0000 .0000 'International Tables Vol C Tables 4.2.6.8 and 6.1.1.4'
O O .0106 .0060 'International Tables Vol C Tables 4.2.6.8 and 6.1.1.4'

loop_
_geom_angle_atom_site_label_1
_geom_angle_atom_site_label_2
_geom_angle_atom_site_label_3
_geom_angle
_geom_angle_publ_flag
C8 C1 C6 117.51(17) ?
C8 C1 C2 116.63(18) ?
C6 C1 C2 108.58(19) ?
C8 C1 C7 113.72(17) ?
C6 C1 C7 98.69(16) ?
C2 C1 C7 98.75(17) ?
C1 C2 C3 104.45(18) ?
C4 C3 C2 103.90(18) ?
C7 C4 C5 99.98(19) ?
C7 C4 C3 99.34(19) ?
C5 C4 C3 109.1(2) ?
C4 C5 C6 104.10(19) ?
C1 C6 C5 104.32(18) ?
O1 C7 C4 132.6(2) ?
O1 C7 C1 129.1(2) ?
C4 C7 C1 98.28(17) ?
O2 C8 O3 122.6(2) ?
O2 C8 C1 121.0(2) y
O3 C8 C1 116.4(2) y

loop_
_geom_bond_atom_site_label_1
_geom_bond_atom_site_label_2
_geom_bond_site_symmetry_2
_geom_bond_distance
_geom_bond_publ_flag
O1 C7 . 1.193(3) ?
O2 C8 . 1.233(2) y
O3 C8 . 1.284(2) y
C1 C8 . 1.484(3) ?
C1 C6 . 1.527(3) ?
C1 C2 . 1.532(3) ?
C1 C7 . 1.535(3) ?
C2 C3 . 1.550(3) ?
C3 C4 . 1.526(3) ?
C4 C7 . 1.505(3) ?
C4 C5 . 1.522(3) ?
C5 C6 . 1.551(3) ?

loop_
_geom_hbond_atom_site_label_D
_geom_hbond_atom_site_label_H
_geom_hbond_atom_site_label_A
_geom_hbond_site_symmetry_D
_geom_hbond_site_symmetry_H
_geom_hbond_site_symmetry_A
_geom_hbond_distance_DH
_geom_hbond_distance_HA
_geom_hbond_distance_DA
_geom_hbond_angle_DHA
_geom_hbond_publ_flag
C6 H6B O1 1_555 1_555 4_576 .97 2.65 3.362(3) 130 y
C4 H4A O2 1_555 1_555 2_555 .98 2.65 3.369(3) 131 y
O3 H3 O2 1_555 1_555 3_666 .82 1.82 2.639(2) 173 y

loop_
_geom_torsion_atom_site_label_1
_geom_torsion_atom_site_label_2
_geom_torsion_atom_site_label_3
_geom_torsion_atom_site_label_4
_geom_torsion
C8 C1 C2 C3 -154.57(19)
C6 C1 C2 C3 69.9(2)
C7 C1 C2 C3 -32.4(2)
C1 C2 C3 C4 -1.3(3)
C2 C3 C4 C7 35.4(2)
C2 C3 C4 C5 -68.7(2)
C7 C4 C5 C6 -33.2(2)
C3 C4 C5 C6 70.4(2)
C8 C1 C6 C5 156.72(19)
C2 C1 C6 C5 -68.2(2)
C7 C1 C6 C5 34.1(2)
C4 C5 C6 C1 -1.1(2)
C5 C4 C7 O1 -125.0(3)
C3 C4 C7 O1 123.6(3)
C5 C4 C7 C1 55.1(2)
C3 C4 C7 C1 -56.3(2)
C8 C1 C7 O1 -.6(3)
C6 C1 C7 O1 124.7(3)
C2 C1 C7 O1 -124.9(3)
C8 C1 C7 C4 179.36(18)
C6 C1 C7 C4 -55.4(2)
C2 C1 C7 C4 55.1(2)
C6 C1 C8 O2 153.7(2)
C2 C1 C8 O2 22.2(3)
C7 C1 C8 O2 -91.8(2)
C6 C1 C8 O3 -27.7(3)
C2 C1 C8 O3 -159.2(2)
C7 C1 C8 O3 86.8(2)
